data_2012359
loop_
_publ_author_name
'Andac, Omer'
'Topcu, Yildiray'
'Yilmaz, Veysel T.'
'Guven, Kutalmis'

_publ_section_title
;
 Bis(triethanolamine)cadmium(II) and -mercury(II) saccharinates:
 seven-coordinate complexes containing both tri- and tetradentate
 triethanolamine ligands
;
_journal_issue 12
_journal_name_full 'Acta Crystallographica Section C'
_journal_page_first 1381
_journal_page_last 1384
_journal_paper_doi 10.1107/S0108270101015049
_journal_volume 57
_journal_year 2001
_chemical_formula_iupac '[Hg (C6 H15 N O3)2] 2C7 H4 N O3 S'
_chemical_formula_moiety 'C12 H30 Hg N2 O6 2+ , 2C7 H4 N O3 S -'
_chemical_formula_sum 'C26 H38 Hg N4 O12 S2'
_chemical_formula_weight 863.31
_chemical_name_systematic
;
bis(triethanolamine)-\k^3^O,N,O';\k^4^O,N,O',O''-mercury(II)
1,2-bensisothiazol-3(2H)-onate 1,1-dioxide
;
_space_group_IT_number 2
_symmetry_cell_setting triclinic
_symmetry_space_group_name_Hall '-P 1'
_symmetry_space_group_name_H-M 'P -1'
_atom_sites_solution_hydrogens geom
_atom_sites_solution_primary direct
_atom_sites_solution_secondary difmap
_audit_creation_method SHELXL97
_cell_angle_alpha 91.791(14)
_cell_angle_beta 91.343(14)
_cell_angle_gamma 72.965(13)
_cell_formula_units_Z 2
_cell_length_a 12.588(2)
_cell_length_b 15.934(3)
_cell_length_c 7.9944(14)
_cell_measurement_reflns_used 25
_cell_measurement_temperature 293(2)
_cell_measurement_theta_max 26.8
_cell_measurement_theta_min 20.4
_cell_volume 1532.2(5)
_computing_cell_refinement 'MSC/AFC Diffractometer Control Software'
_computing_data_collection
;
MSC/AFC Diffractometer Control Software (Molecular Structure Corporation,
1994)
;
_computing_data_reduction 'TEXSAN (Molecular Structure Corporation, 1997)'
_computing_molecular_graphics 'ORTEP3 (Farrugia, 1997) and PLATON (Spek, 2000)'
_computing_publication_material SHELXL97
_computing_structure_refinement 'SHELXL97 (Sheldrick, 1997)'
_computing_structure_solution 'SIR97 (Altomare et al., 1999)'
_diffrn_ambient_temperature 293(2)
_diffrn_measured_fraction_theta_full 1.000
_diffrn_measured_fraction_theta_max 1.000
_diffrn_measurement_device_type 'Rigaku AFC-7S'
_diffrn_measurement_method \w/2\q
_diffrn_radiation_monochromator graphite
_diffrn_radiation_source 'X-ray tube'
_diffrn_radiation_type MoK\a
_diffrn_radiation_wavelength .71069
_diffrn_reflns_av_R_equivalents .042
_diffrn_reflns_av_sigmaI/netI .152
_diffrn_reflns_limit_h_max 19
_diffrn_reflns_limit_h_min 0
_diffrn_reflns_limit_k_max 24
_diffrn_reflns_limit_k_min -23
_diffrn_reflns_limit_l_max 12
_diffrn_reflns_limit_l_min -12
_diffrn_reflns_number 11526
_diffrn_reflns_theta_full 32.50
_diffrn_reflns_theta_max 32.50
_diffrn_reflns_theta_min 2.44
_diffrn_standards_decay_% 4.1
_diffrn_standards_interval_count 150
_diffrn_standards_number 3
_exptl_absorpt_coefficient_mu 5.228
_exptl_absorpt_correction_T_max .593
_exptl_absorpt_correction_T_min .113
_exptl_absorpt_correction_type \y-scan
_exptl_absorpt_process_details '(North et al., 1968)'
_exptl_crystal_colour colourless
_exptl_crystal_density_diffrn 1.871
_exptl_crystal_density_meas ?
_exptl_crystal_density_method 'not measured'
_exptl_crystal_description 'thin plate'
_exptl_crystal_F_000 860
_exptl_crystal_size_max .50
_exptl_crystal_size_mid .35
_exptl_crystal_size_min .10
_refine_diff_density_max 1.94
_refine_diff_density_min -3.76
_refine_ls_extinction_method none
_refine_ls_goodness_of_fit_ref .991
_refine_ls_hydrogen_treatment constr
_refine_ls_matrix_type full
_refine_ls_number_parameters 412
_refine_ls_number_reflns 11091
_refine_ls_number_restraints 0
_refine_ls_restrained_S_all .991
_refine_ls_R_factor_all .171
_refine_ls_R_factor_gt .050
_refine_ls_shift/su_max .001
_refine_ls_shift/su_mean .000
_refine_ls_structure_factor_coef Fsqd
_refine_ls_weighting_details 'calc w = 1/[\s^2^(Fo^2^)+(0.0765P)^2^] where P=(Fo^2^+2Fc^2^)/3'
_refine_ls_weighting_scheme calc
_refine_ls_wR_factor_gt .119
_refine_ls_wR_factor_ref .159
_reflns_number_gt 5241
_reflns_number_total 11091
_reflns_threshold_expression I>2\s(I)
_cod_data_source_file av1088.cif
_cod_data_source_block II
_cod_depositor_comments
;
The following automatic conversions were performed:
'_symmetry_cell_setting' value 'Triclinic' changed to 'triclinic'
according to '/home/saulius/struct/CIF-dictionaries/cif_core.dic'
dictionary named 'cif_core.dic' version 2.4.1 from 2010-06-29.

Automatic conversion script
Id: cif_fix_enum 1527 2010-12-29 10:47:43Z saulius 

The following automatic conversions were performed:

'_symmetry_cell_setting' value 'Triclinic' changed to 'triclinic'
according to /home/saulius/struct/CIF-dictionaries/cif_core.dic
dictionary named 'cif_core.dic' version 2.4.1 from 2010-06-29.

Automatic conversion script
Id: cif_fix_values 1715 2011-07-08 13:25:40Z adriana 

The following automatic conversions were performed:

'_exptl_crystal_density_meas' value 'not measured' was changed to '?'
- the value is perceived as not measured.

Automatic conversion script
Id: cif_fix_values 3008 2015-01-20 13:52:24Z robertas 
;
_cod_original_cell_volume 1532.2(4)
_cod_original_sg_symbol_H-M P-1
_cod_database_code 2012359
_cod_database_fobs_code 2012359

loop_
_symmetry_equiv_pos_as_xyz
'x, y, z'
'-x, -y, -z'

loop_
_atom_site_label
_atom_site_fract_x
_atom_site_fract_y
_atom_site_fract_z
_atom_site_U_iso_or_equiv
_atom_site_adp_type
_atom_site_calc_flag
_atom_site_refinement_flags
_atom_site_occupancy
_atom_site_disorder_assembly
_atom_site_disorder_group
_atom_site_type_symbol
Hg1 -.01084(2) .25302(2) .81924(3) .03477(9) Uani d . 1 . . Hg
O1 -.0417(7) .2680(4) 1.1382(8) .087(3) Uani d . 1 . . O
H1 -.0566 .2312 1.1994 .131 Uiso d R 1 . . H
O2 .0262(5) .3673(3) .5962(7) .0478(13) Uani d . 1 . . O
H2 .0927 .3614 .5653 .072 Uiso d R 1 . . H
O3 -.1908(5) .2491(4) .6521(7) .0537(15) Uani d . 1 . . O
H3 -.1989 .2336 .5506 .081 Uiso d R 1 . . H
O4 -.0351(5) .1171(4) .9305(7) .0503(14) Uani d . 1 . . O
H4 -.1004 .1193 .9615 .075 Uiso d R 1 . . H
O5 .1759(5) .2629(4) .9123(7) .0552(15) Uani d . 1 . . O
H5 .1792 .2693 1.0194 .083 Uiso d R 1 . . H
O6 .2015(6) .0232(4) .3932(7) .0565(15) Uani d . 1 . . O
H6 .2457 .0008 .3128 .085 Uiso d R 1 . . H
N1 -.1369(5) .3825(4) .8683(7) .0319(12) Uani d . 1 . . N
N2 .1078(5) .1446(4) .6735(6) .0306(12) Uani d . 1 . . N
C1 -.1211(10) .4127(6) 1.0440(11) .066(3) Uani d . 1 . . C
H1A -.0547 .4319 1.0474 .079 Uiso calc R 1 . . H
H1B -.1833 .4638 1.0694 .079 Uiso calc R 1 . . H
C2 -.1113(9) .3506(6) 1.1770(10) .058(2) Uani d . 1 . . C
H2A -.0835 .3730 1.2777 .069 Uiso calc R 1 . . H
H2B -.1845 .3458 1.2006 .069 Uiso calc R 1 . . H
C3 -.1209(8) .4505(6) .7580(14) .067(3) Uani d . 1 . . C
H3A -.1683 .4526 .6599 .080 Uiso calc R 1 . . H
H3B -.1474 .5068 .8167 .080 Uiso calc R 1 . . H
C4 -.0090(8) .4415(5) .7009(11) .055(2) Uani d . 1 . . C
H4A -.0083 .4933 .6408 .066 Uiso calc R 1 . . H
H4B .0413 .4361 .7964 .066 Uiso calc R 1 . . H
C5 -.2481(8) .3705(7) .8487(13) .066(3) Uani d . 1 . . C
H5A -.3027 .4276 .8611 .079 Uiso calc R 1 . . H
H5B -.2586 .3350 .9398 .079 Uiso calc R 1 . . H
C6 -.2722(8) .3290(7) .6886(12) .067(3) Uani d . 1 . . C
H6A -.3440 .3184 .6954 .081 Uiso calc R 1 . . H
H6B -.2761 .3690 .5982 .081 Uiso calc R 1 . . H
C7 .1098(7) .0582(5) .7416(10) .0416(17) Uani d . 1 . . C
H7A .1607 .0457 .8368 .050 Uiso calc R 1 . . H
H7B .1375 .0127 .6568 .050 Uiso calc R 1 . . H
C8 -.0038(7) .0556(5) .7958(11) .0496(19) Uani d . 1 . . C
H8A -.0571 .0712 .7040 .060 Uiso calc R 1 . . H
H8B -.0005 -.0028 .8314 .060 Uiso calc R 1 . . H
C9 .2205(6) .1581(5) .6886(9) .0411(16) Uani d . 1 . . C
H9A .2753 .1049 .6501 .049 Uiso calc R 1 . . H
H9B .2230 .2049 .6155 .049 Uiso calc R 1 . . H
C10 .2513(7) .1805(6) .8620(10) .0497(19) Uani d . 1 . . C
H10A .2471 .1353 .9379 .060 Uiso calc R 1 . . H
H10B .3269 .1843 .8649 .060 Uiso calc R 1 . . H
C11 .0661(6) .1541(5) .4933(8) .0371(15) Uani d . 1 . . C
H11A .0040 .1298 .4826 .045 Uiso calc R 1 . . H
H11B .0377 .2162 .4711 .045 Uiso calc R 1 . . H
C12 .1472(8) .1124(6) .3612(10) .051(2) Uani d . 1 . . C
H12A .1087 .1165 .2538 .061 Uiso calc R 1 . . H
H12B .2021 .1439 .3548 .061 Uiso calc R 1 . . H
S1 .34415(17) -.11775(13) .0159(2) .0425(4) Uani d . 1 . . S
N3 .2483(6) -.1548(5) -.0652(8) .0458(15) Uani d . 1 . . N
O7 .1969(5) -.1979(4) -.3206(7) .0576(16) Uani d . 1 . . O
O8 .2977(5) -.0293(4) .0785(7) .0583(16) Uani d . 1 . . O
O9 .4123(6) -.1776(4) .1336(7) .0664(19) Uani d . 1 . . O
C13 .2613(6) -.1702(5) -.2315(9) .0399(16) Uani d . 1 . . C
C14 .3608(6) -.1490(5) -.2961(8) .0344(14) Uani d . 1 . . C
C15 .3982(7) -.1556(6) -.4592(9) .0472(19) Uani d . 1 . . C
H15 .3618 -.1771 -.5454 .057 Uiso calc R 1 . . H
C16 .4906(8) -.1295(7) -.4895(10) .059(2) Uani d . 1 . . C
H16 .5187 -.1354 -.5972 .070 Uiso calc R 1 . . H
C17 .5434(8) -.0939(7) -.3604(12) .059(2) Uani d . 1 . . C
H17 .6036 -.0740 -.3846 .071 Uiso calc R 1 . . H
C18 .5067(7) -.0884(6) -.1982(10) .0491(19) Uani d . 1 . . C
H18 .5426 -.0671 -.1111 .059 Uiso calc R 1 . . H
C19 .4138(6) -.1161(5) -.1702(8) .0342(14) Uani d . 1 . . C
S2 .33536(17) .39041(13) .5671(2) .0412(4) Uani d . 1 . . S
N4 .2387(6) .3528(4) .4873(8) .0444(15) Uani d . 1 . . N
O10 .1888(5) .3063(5) .2332(7) .0597(16) Uani d . 1 . . O
O11 .2893(5) .4805(4) .6231(7) .0561(15) Uani d . 1 . . O
O12 .4004(6) .3331(5) .6901(7) .072(2) Uani d . 1 . . O
C20 .2530(7) .3350(5) .3209(9) .0417(17) Uani d . 1 . . C
C21 .3544(6) .3536(5) .2551(9) .0350(15) Uani d . 1 . . C
C22 .3912(7) .3475(6) .0933(9) .048(2) Uani d . 1 . . C
H22 .3545 .3260 .0075 .058 Uiso calc R 1 . . H
C23 .4826(8) .3736(6) .0607(10) .056(2) Uani d . 1 . . C
H23 .5079 .3701 -.0484 .067 Uiso calc R 1 . . H
C24 .5383(7) .4055(6) .1890(11) .056(2) Uani d . 1 . . C
H24 .6004 .4229 .1645 .067 Uiso calc R 1 . . H
C25 .5028(6) .4113(5) .3503(10) .0462(18) Uani d . 1 . . C
H25 .5404 .4316 .4366 .055 Uiso calc R 1 . . H
C26 .4098(6) .3862(5) .3808(8) .0357(15) Uani d . 1 . . C

loop_
_atom_site_aniso_label
_atom_site_aniso_U_11
_atom_site_aniso_U_22
_atom_site_aniso_U_33
_atom_site_aniso_U_12
_atom_site_aniso_U_13
_atom_site_aniso_U_23
Hg1 .03639(15) .03228(14) .03249(13) -.00562(10) -.00007(9) -.00323(9)
O1 .142(7) .053(4) .042(3) .011(4) -.001(4) .008(3)
O2 .053(3) .042(3) .049(3) -.014(3) .014(3) -.007(2)
O3 .050(3) .065(4) .042(3) -.013(3) -.015(3) -.013(3)
O4 .046(3) .057(3) .048(3) -.015(3) .014(3) .006(3)
O5 .052(4) .063(4) .045(3) -.011(3) -.012(3) -.013(3)
O6 .071(4) .052(3) .038(3) -.005(3) .013(3) -.009(2)
N1 .031(3) .036(3) .026(3) -.003(2) .003(2) .002(2)
N2 .036(3) .035(3) .020(2) -.008(2) .005(2) -.006(2)
C1 .094(8) .055(5) .041(5) -.011(5) .000(5) -.003(4)
C2 .087(7) .048(5) .038(4) -.020(5) .005(4) -.004(4)
C3 .076(7) .039(4) .083(7) -.009(4) .027(5) .016(4)
C4 .069(6) .044(4) .055(5) -.022(4) .015(4) -.004(4)
C5 .046(5) .070(6) .073(6) -.004(4) .005(5) -.003(5)
C6 .043(5) .091(7) .058(6) -.007(5) -.010(4) -.013(5)
C7 .052(5) .029(3) .040(4) -.007(3) .002(3) -.001(3)
C8 .060(5) .046(4) .050(5) -.025(4) .002(4) .007(4)
C9 .042(4) .048(4) .037(4) -.020(3) .005(3) -.006(3)
C10 .043(4) .059(5) .049(4) -.019(4) -.010(4) -.010(4)
C11 .045(4) .043(4) .021(3) -.011(3) -.003(3) -.008(3)
C12 .063(6) .051(5) .038(4) -.017(4) -.008(4) -.001(3)
S1 .0534(12) .0487(10) .0217(8) -.0094(9) .0025(7) -.0041(7)
N3 .048(4) .060(4) .032(3) -.019(3) .009(3) -.001(3)
O7 .055(4) .083(4) .047(3) -.039(3) -.001(3) -.001(3)
O8 .079(4) .053(3) .037(3) -.011(3) .012(3) -.018(3)
O9 .086(5) .073(4) .026(3) -.001(4) -.011(3) .006(3)
C13 .041(4) .046(4) .038(4) -.021(3) .003(3) -.001(3)
C14 .034(4) .038(4) .030(3) -.008(3) .001(3) .000(3)
C15 .060(5) .060(5) .027(3) -.026(4) .005(3) -.006(3)
C16 .062(6) .083(7) .036(4) -.029(5) .025(4) -.007(4)
C17 .046(5) .081(7) .058(5) -.029(5) .011(4) -.003(5)
C18 .046(5) .059(5) .046(4) -.022(4) -.005(4) -.008(4)
C19 .033(4) .037(4) .031(3) -.007(3) .001(3) -.005(3)
S2 .0483(11) .0522(11) .0222(7) -.0142(9) -.0025(7) -.0036(7)
N4 .052(4) .054(4) .033(3) -.025(3) .005(3) -.003(3)
O10 .068(4) .086(5) .042(3) -.050(4) .001(3) -.013(3)
O11 .064(4) .063(4) .040(3) -.019(3) .007(3) -.023(3)
O12 .083(5) .096(5) .027(3) -.010(4) -.015(3) .013(3)
C20 .049(5) .051(4) .031(3) -.024(4) .005(3) -.003(3)
C21 .040(4) .034(3) .033(3) -.013(3) .003(3) -.004(3)
C22 .059(5) .065(5) .028(3) -.030(4) .006(3) -.013(3)
C23 .068(6) .072(6) .036(4) -.033(5) .020(4) -.009(4)
C24 .045(5) .067(6) .060(5) -.025(4) .018(4) -.012(4)
C25 .038(4) .058(5) .045(4) -.019(4) -.001(3) -.012(4)
C26 .035(4) .041(4) .029(3) -.008(3) -.001(3) -.003(3)

loop_
_atom_type_symbol
_atom_type_description
_atom_type_scat_dispersion_real
_atom_type_scat_dispersion_imag
_atom_type_scat_source
C C .0033 .0016 'International Tables Vol C Tables 4.2.6.8 and 6.1.1.4'
H H .0000 .0000 'International Tables Vol C Tables 4.2.6.8 and 6.1.1.4'
N N .0061 .0033 'International Tables Vol C Tables 4.2.6.8 and 6.1.1.4'
O O .0106 .0060 'International Tables Vol C Tables 4.2.6.8 and 6.1.1.4'
S S .1246 .1234 'International Tables Vol C Tables 4.2.6.8 and 6.1.1.4'
Hg Hg -2.3894 9.2266 'International Tables Vol C Tables 4.2.6.8 and 6.1.1.4'

loop_
_geom_angle_atom_site_label_1
_geom_angle_atom_site_label_2
_geom_angle_atom_site_label_3
_geom_angle
_geom_angle_publ_flag
N1 Hg1 N2 158.2(2) yes
N1 Hg1 O4 120.61(19) yes
N2 Hg1 O4 75.49(19) yes
N1 Hg1 O5 108.9(2) yes
N2 Hg1 O5 76.2(2) yes
O4 Hg1 O5 108.0(2) yes
N1 Hg1 O1 72.9(2) yes
N2 Hg1 O1 128.7(2) yes
O4 Hg1 O1 69.0(2) yes
O5 Hg1 O1 80.9(2) yes
N1 Hg1 O3 73.5(2) yes
N2 Hg1 O3 96.75(19) yes
O4 Hg1 O3 80.8(2) yes
O5 Hg1 O3 166.47(19) yes
O1 Hg1 O3 112.2(2) yes
N1 Hg1 O2 73.05(18) yes
N2 Hg1 O2 87.82(18) yes
O4 Hg1 O2 159.80(18) yes
O5 Hg1 O2 78.23(19) yes
O1 Hg1 O2 131.2(2) yes
O3 Hg1 O2 90.11(18) yes
C2 O1 Hg1 109.4(5) ?
C2 O1 H1 109.2 ?
Hg1 O1 H1 126.6 ?
C4 O2 Hg1 95.6(4) ?
C4 O2 H2 109.3 ?
Hg1 O2 H2 119.1 ?
C6 O3 Hg1 106.8(5) ?
C6 O3 H3 109.1 ?
Hg1 O3 H3 130.1 ?
C8 O4 Hg1 103.6(4) ?
C8 O4 H4 109.3 ?
Hg1 O4 H4 116.7 ?
C10 O5 Hg1 104.7(4) ?
C10 O5 H5 109.3 ?
Hg1 O5 H5 110.9 ?
C12 O6 H6 109.3 ?
C5 N1 C3 112.6(7) ?
C5 N1 C1 109.6(7) ?
C3 N1 C1 106.3(7) ?
C5 N1 Hg1 108.2(5) ?
C3 N1 Hg1 111.3(5) ?
C1 N1 Hg1 108.8(5) ?
C7 N2 C9 110.5(6) ?
C7 N2 C11 112.0(5) ?
C9 N2 C11 110.5(5) ?
C7 N2 Hg1 109.8(4) ?
C9 N2 Hg1 107.9(4) ?
C11 N2 Hg1 105.9(4) ?
C2 C1 N1 117.9(8) ?
C2 C1 H1A 107.8 ?
N1 C1 H1A 107.8 ?
C2 C1 H1B 107.8 ?
N1 C1 H1B 107.8 ?
H1A C1 H1B 107.2 ?
O1 C2 C1 113.2(8) ?
O1 C2 H2A 108.9 ?
C1 C2 H2A 108.9 ?
O1 C2 H2B 108.9 ?
C1 C2 H2B 108.9 ?
H2A C2 H2B 107.7 ?
C4 C3 N1 118.0(7) ?
C4 C3 H3A 107.8 ?
N1 C3 H3A 107.8 ?
C4 C3 H3B 107.8 ?
N1 C3 H3B 107.8 ?
H3A C3 H3B 107.1 ?
O2 C4 C3 109.6(7) ?
O2 C4 H4A 109.7 ?
C3 C4 H4A 109.7 ?
O2 C4 H4B 109.7 ?
C3 C4 H4B 109.7 ?
H4A C4 H4B 108.2 ?
N1 C5 C6 116.8(8) ?
N1 C5 H5A 108.1 ?
C6 C5 H5A 108.1 ?
N1 C5 H5B 108.1 ?
C6 C5 H5B 108.1 ?
H5A C5 H5B 107.3 ?
O3 C6 C5 112.2(8) ?
O3 C6 H6A 109.2 ?
C5 C6 H6A 109.2 ?
O3 C6 H6B 109.2 ?
C5 C6 H6B 109.2 ?
H6A C6 H6B 107.9 ?
N2 C7 C8 112.7(6) ?
N2 C7 H7A 109.1 ?
C8 C7 H7A 109.1 ?
N2 C7 H7B 109.1 ?
C8 C7 H7B 109.1 ?
H7A C7 H7B 107.8 ?
O4 C8 C7 106.5(6) ?
O4 C8 H8A 110.4 ?
C7 C8 H8A 110.4 ?
O4 C8 H8B 110.4 ?
C7 C8 H8B 110.4 ?
H8A C8 H8B 108.6 ?
C10 C9 N2 114.1(6) ?
C10 C9 H9A 108.7 ?
N2 C9 H9A 108.7 ?
C10 C9 H9B 108.7 ?
N2 C9 H9B 108.7 ?
H9A C9 H9B 107.6 ?
O5 C10 C9 108.4(7) ?
O5 C10 H10A 110.0 ?
C9 C10 H10A 110.0 ?
O5 C10 H10B 110.0 ?
C9 C10 H10B 110.0 ?
H10A C10 H10B 108.4 ?
C12 C11 N2 117.2(6) ?
C12 C11 H11A 108.0 ?
N2 C11 H11A 108.0 ?
C12 C11 H11B 108.0 ?
N2 C11 H11B 108.0 ?
H11A C11 H11B 107.3 ?
O6 C12 C11 111.9(7) ?
O6 C12 H12A 109.2 ?
C11 C12 H12A 109.2 ?
O6 C12 H12B 109.2 ?
C11 C12 H12B 109.2 ?
H12A C12 H12B 107.9 ?
O8 S1 O9 115.2(4) ?
O8 S1 N3 110.4(4) ?
O9 S1 N3 111.8(4) ?
O8 S1 C19 109.2(4) ?
O9 S1 C19 112.1(4) ?
N3 S1 C19 96.7(3) ?
C13 N3 S1 111.7(5) ?
O7 C13 N3 123.3(7) ?
O7 C13 C14 123.8(7) ?
N3 C13 C14 112.9(6) ?
C19 C14 C15 120.7(7) ?
C19 C14 C13 110.8(6) ?
C15 C14 C13 128.5(7) ?
C16 C15 C14 118.0(7) ?
C16 C15 H15 121.0 ?
C14 C15 H15 121.0 ?
C15 C16 C17 121.1(7) ?
C15 C16 H16 119.5 ?
C17 C16 H16 119.5 ?
C18 C17 C16 120.6(8) ?
C18 C17 H17 119.7 ?
C16 C17 H17 119.7 ?
C17 C18 C19 117.2(7) ?
C17 C18 H18 121.4 ?
C19 C18 H18 121.4 ?
C14 C19 C18 122.3(7) ?
C14 C19 S1 107.8(5) ?
C18 C19 S1 129.9(6) ?
O12 S2 O11 114.9(4) ?
O12 S2 N4 111.7(4) ?
O11 S2 N4 110.3(4) ?
O12 S2 C26 111.7(4) ?
O11 S2 C26 109.8(4) ?
N4 S2 C26 97.0(3) ?
C20 N4 S2 111.5(5) ?
O10 C20 N4 123.0(7) ?
O10 C20 C21 123.7(6) ?
N4 C20 C21 113.3(6) ?
C22 C21 C26 119.7(7) ?
C22 C21 C20 129.1(7) ?
C26 C21 C20 111.1(6) ?
C23 C22 C21 118.9(7) ?
C23 C22 H22 120.5 ?
C21 C22 H22 120.5 ?
C22 C23 C24 120.8(7) ?
C22 C23 H23 119.6 ?
C24 C23 H23 119.6 ?
C25 C24 C23 120.7(8) ?
C25 C24 H24 119.6 ?
C23 C24 H24 119.6 ?
C24 C25 C26 117.8(7) ?
C24 C25 H25 121.1 ?
C26 C25 H25 121.1 ?
C25 C26 C21 122.0(7) ?
C25 C26 S2 130.8(6) ?
C21 C26 S2 107.2(5) ?

loop_
_geom_bond_atom_site_label_1
_geom_bond_atom_site_label_2
_geom_bond_site_symmetry_2
_geom_bond_distance
_geom_bond_publ_flag
Hg1 N1 . 2.234(5) yes
Hg1 N2 . 2.239(5) yes
Hg1 O1 . 2.581(7) yes
Hg1 O2 . 2.730(5) yes
Hg1 O3 . 2.618(5) yes
Hg1 O4 . 2.468(5) yes
Hg1 O5 . 2.497(6) yes
O1 C2 . 1.380(11) ?
O1 H1 . .8407 ?
O2 C4 . 1.393(9) ?
O2 H2 . .8563 ?
O3 C6 . 1.408(11) ?
O3 H3 . .8535 ?
O4 C8 . 1.416(10) ?
O4 H4 . .8547 ?
O5 C10 . 1.429(10) ?
O5 H5 . .8608 ?
O6 C12 . 1.413(10) ?
O6 H6 . .8580 ?
N1 C5 . 1.472(11) ?
N1 C3 . 1.479(10) ?
N1 C1 . 1.498(10) ?
N2 C7 . 1.490(9) ?
N2 C9 . 1.497(9) ?
N2 C11 . 1.519(8) ?
C1 C2 . 1.454(12) ?
C1 H1A . .9700 ?
C1 H1B . .9700 ?
C2 H2A . .9700 ?
C2 H2B . .9700 ?
C3 C4 . 1.457(12) ?
C3 H3A . .9700 ?
C3 H3B . .9700 ?
C4 H4A . .9700 ?
C4 H4B . .9700 ?
C5 C6 . 1.488(13) ?
C5 H5A . .9700 ?
C5 H5B . .9700 ?
C6 H6A . .9700 ?
C6 H6B . .9700 ?
C7 C8 . 1.516(11) ?
C7 H7A . .9700 ?
C7 H7B . .9700 ?
C8 H8A . .9700 ?
C8 H8B . .9700 ?
C9 C10 . 1.492(10) ?
C9 H9A . .9700 ?
C9 H9B . .9700 ?
C10 H10A . .9700 ?
C10 H10B . .9700 ?
C11 C12 . 1.486(11) ?
C11 H11A . .9700 ?
C11 H11B . .9700 ?
C12 H12A . .9700 ?
C12 H12B . .9700 ?
S1 O8 . 1.437(6) ?
S1 O9 . 1.439(6) ?
S1 N3 . 1.607(7) ?
S1 C19 . 1.749(7) ?
N3 C13 . 1.350(9) ?
O7 C13 . 1.233(9) ?
C13 C14 . 1.496(10) ?
C14 C19 . 1.369(10) ?
C14 C15 . 1.387(10) ?
C15 C16 . 1.375(12) ?
C15 H15 . .9300 ?
C16 C17 . 1.407(13) ?
C16 H16 . .9300 ?
C17 C18 . 1.378(12) ?
C17 H17 . .9300 ?
C18 C19 . 1.390(11) ?
C18 H18 . .9300 ?
S2 O12 . 1.432(6) ?
S2 O11 . 1.443(6) ?
S2 N4 . 1.617(7) ?
S2 C26 . 1.767(7) ?
N4 C20 . 1.356(9) ?
O10 C20 . 1.234(9) ?
C20 C21 . 1.502(10) ?
C21 C22 . 1.376(10) ?
C21 C26 . 1.383(10) ?
C22 C23 . 1.365(12) ?
C22 H22 . .9300 ?
C23 C24 . 1.395(12) ?
C23 H23 . .9300 ?
C24 C25 . 1.367(12) ?
C24 H24 . .9300 ?
C25 C26 . 1.373(10) ?
C25 H25 . .9300 ?

loop_
_geom_hbond_atom_site_label_D
_geom_hbond_atom_site_label_H
_geom_hbond_atom_site_label_A
_geom_hbond_site_symmetry_A
_geom_hbond_distance_DH
_geom_hbond_distance_HA
_geom_hbond_distance_DA
_geom_hbond_angle_DHA
O1 H1 O7 2_556 .84 2.24 2.951(10) 143
O2 H2 N4 . .86 1.92 2.775(8) 177
O3 H3 O7 2 .85 1.91 2.754(8) 172
O4 H4 N3 2_556 .85 1.97 2.806(8) 164
O5 H5 O10 1_556 .86 1.80 2.650(8) 167
O6 H6 O8 . .86 2.00 2.813(8) 159

loop_
_geom_torsion_atom_site_label_1
_geom_torsion_atom_site_label_2
_geom_torsion_atom_site_label_3
_geom_torsion_atom_site_label_4
_geom_torsion
N1 Hg1 O1 C2 -5.5(7)
N2 Hg1 O1 C2 171.6(6)
O4 Hg1 O1 C2 -139.1(8)
O5 Hg1 O1 C2 107.6(7)
O3 Hg1 O1 C2 -69.1(7)
O2 Hg1 O1 C2 42.0(8)
N1 Hg1 O2 C4 31.4(5)
N2 Hg1 O2 C4 -159.2(5)
O4 Hg1 O2 C4 166.9(5)
O5 Hg1 O2 C4 -82.8(5)
O1 Hg1 O2 C4 -16.2(6)
O3 Hg1 O2 C4 104.1(5)
N1 Hg1 O3 C6 -2.6(6)
N2 Hg1 O3 C6 -162.7(6)
O4 Hg1 O3 C6 123.2(6)
O5 Hg1 O3 C6 -105.2(9)
O1 Hg1 O3 C6 60.5(6)
O2 Hg1 O3 C6 -74.9(6)
N1 Hg1 O4 C8 137.8(5)
N2 Hg1 O4 C8 -26.2(5)
O5 Hg1 O4 C8 -96.1(5)
O1 Hg1 O4 C8 -168.6(5)
O3 Hg1 O4 C8 73.3(5)
O2 Hg1 O4 C8 9.0(8)
N1 Hg1 O5 C10 -174.9(5)
N2 Hg1 O5 C10 -16.9(5)
O4 Hg1 O5 C10 52.5(5)
O1 Hg1 O5 C10 116.8(5)
O3 Hg1 O5 C10 -76.6(9)
O2 Hg1 O5 C10 -107.6(5)
N2 Hg1 N1 C5 92.2(7)
O4 Hg1 N1 C5 -41.9(6)
O5 Hg1 N1 C5 -167.5(5)
O1 Hg1 N1 C5 -93.8(6)
O3 Hg1 N1 C5 26.5(5)
O2 Hg1 N1 C5 121.7(5)
N2 Hg1 N1 C3 -31.9(9)
O4 Hg1 N1 C3 -166.1(6)
O5 Hg1 N1 C3 68.3(6)
O1 Hg1 N1 C3 142.1(6)
O3 Hg1 N1 C3 -97.7(6)
O2 Hg1 N1 C3 -2.4(6)
N2 Hg1 N1 C1 -148.7(6)
O4 Hg1 N1 C1 77.1(6)
O5 Hg1 N1 C1 -48.5(6)
O1 Hg1 N1 C1 25.3(6)
O3 Hg1 N1 C1 145.5(6)
O2 Hg1 N1 C1 -119.2(6)
N1 Hg1 N2 C7 -146.3(6)
O4 Hg1 N2 C7 -5.9(4)
O5 Hg1 N2 C7 107.2(5)
O1 Hg1 N2 C7 41.0(6)
O3 Hg1 N2 C7 -84.6(5)
O2 Hg1 N2 C7 -174.4(5)
N1 Hg1 N2 C9 93.2(7)
O4 Hg1 N2 C9 -126.4(5)
O5 Hg1 N2 C9 -13.3(4)
O1 Hg1 N2 C9 -79.4(5)
O3 Hg1 N2 C9 154.9(4)
O2 Hg1 N2 C9 65.1(4)
N1 Hg1 N2 C11 -25.2(8)
O4 Hg1 N2 C11 115.2(4)
O5 Hg1 N2 C11 -131.7(4)
O1 Hg1 N2 C11 162.2(4)
O3 Hg1 N2 C11 36.5(4)
O2 Hg1 N2 C11 -53.3(4)
C5 N1 C1 C2 69.5(11)
C3 N1 C1 C2 -168.6(9)
Hg1 N1 C1 C2 -48.6(10)
Hg1 O1 C2 C1 -16.9(11)
N1 C1 C2 O1 44.6(13)
C5 N1 C3 C4 -150.4(9)
C1 N1 C3 C4 89.5(10)
Hg1 N1 C3 C4 -28.8(11)
Hg1 O2 C4 C3 -54.7(7)
N1 C3 C4 O2 65.9(12)
C3 N1 C5 C6 70.0(11)
C1 N1 C5 C6 -171.9(8)
Hg1 N1 C5 C6 -53.4(10)
Hg1 O3 C6 C5 -22.2(10)
N1 C5 C6 O3 52.4(12)
C9 N2 C7 C8 156.5(6)
C11 N2 C7 C8 -79.8(7)
Hg1 N2 C7 C8 37.6(7)
Hg1 O4 C8 C7 52.2(6)
N2 C7 C8 O4 -64.4(8)
C7 N2 C9 C10 -75.3(8)
C11 N2 C9 C10 160.1(6)
Hg1 N2 C9 C10 44.8(7)
Hg1 O5 C10 C9 43.9(7)
N2 C9 C10 O5 -63.6(9)
C7 N2 C11 C12 -81.1(8)
C9 N2 C11 C12 42.6(8)
Hg1 N2 C11 C12 159.3(6)
N2 C11 C12 O6 51.7(9)
O8 S1 N3 C13 114.7(6)
O9 S1 N3 C13 -115.7(6)
C19 S1 N3 C13 1.3(6)
S1 N3 C13 O7 -179.2(7)
S1 N3 C13 C14 .1(9)
O7 C13 C14 C19 177.4(8)
N3 C13 C14 C19 -1.8(9)
O7 C13 C14 C15 .2(13)
N3 C13 C14 C15 -179.1(8)
C19 C14 C15 C16 1.0(12)
C13 C14 C15 C16 178.0(8)
C14 C15 C16 C17 -2.4(14)
C15 C16 C17 C18 3.2(16)
C16 C17 C18 C19 -2.4(14)
C15 C14 C19 C18 -.3(12)
C13 C14 C19 C18 -177.8(7)
C15 C14 C19 S1 -179.9(6)
C13 C14 C19 S1 2.6(7)
C17 C18 C19 C14 1.1(12)
C17 C18 C19 S1 -179.4(7)
O8 S1 C19 C14 -116.6(5)
O9 S1 C19 C14 114.4(6)
N3 S1 C19 C14 -2.3(6)
O8 S1 C19 C18 63.8(8)
O9 S1 C19 C18 -65.1(9)
N3 S1 C19 C18 178.1(8)
O12 S2 N4 C20 -117.0(6)
O11 S2 N4 C20 113.9(6)
C26 S2 N4 C20 -.3(7)
S2 N4 C20 O10 -179.4(7)
S2 N4 C20 C21 .7(9)
O10 C20 C21 C22 3.7(14)
N4 C20 C21 C22 -176.4(8)
O10 C20 C21 C26 179.3(8)
N4 C20 C21 C26 -.8(10)
C26 C21 C22 C23 .4(13)
C20 C21 C22 C23 175.6(8)
C21 C22 C23 C24 .3(15)
C22 C23 C24 C25 .0(15)
C23 C24 C25 C26 -1.0(14)
C24 C25 C26 C21 1.8(12)
C24 C25 C26 S2 -175.8(7)
C22 C21 C26 C25 -1.5(12)
C20 C21 C26 C25 -177.5(7)
C22 C21 C26 S2 176.6(6)
C20 C21 C26 S2 .6(8)
O12 S2 C26 C25 -65.7(9)
O11 S2 C26 C25 63.1(9)
N4 S2 C26 C25 177.6(8)
O12 S2 C26 C21 116.5(6)
O11 S2 C26 C21 -114.7(6)
N4 S2 C26 C21 -.2(6)
